data_7218257
loop_
_publ_author_name
'Masoomi, Mohammad Yaser'
'Morsali, Ali'
'Junk, Peter Courtney'

_publ_section_title
;
 Ultrasound assisted synthesis of a Zn(II) metal-organic framework with
 nano-plate morphology using non-linear dicarboxylate and linear N-donor
 ligands
;
_journal_name_full 'RSC Adv.'
_journal_paper_doi 10.1039/C4RA09186H
_journal_year 2014
_chemical_formula_sum 'C42.25 H31.25 N4.75 O10.75 Zn2'
_chemical_formula_weight 908.21
_chemical_name_common P21c
_chemical_name_systematic
;
 ?
;
_space_group_IT_number 14
_symmetry_cell_setting monoclinic
_symmetry_space_group_name_Hall '-P 2ybc'
_symmetry_space_group_name_H-M 'P 1 21/c 1'
_atom_sites_solution_hydrogens geom
_atom_sites_solution_primary direct
_atom_sites_solution_secondary difmap
_audit_creation_method SHELXL-97
_cell_angle_alpha 90.00
_cell_angle_beta 97.56(3)
_cell_angle_gamma 90.00
_cell_formula_units_Z 4
_cell_length_a 12.344(3)
_cell_length_b 26.323(5)
_cell_length_c 15.663(3)
_cell_measurement_temperature 173(2)
_cell_volume 5045.2(19)
_computing_cell_refinement 'XDS (Kabsch, 1993)'
_computing_data_collection 'BluIce (McPhillips, 2002)'
_computing_data_reduction 'XDS (Kabsch, 1993)'
_computing_molecular_graphics 'X-Seed (Barbour, 1999)'
_computing_publication_material 'CIFTAB (Sheldrick, 1997)'
_computing_structure_refinement 'SHELXL-97 (Sheldrick, 1997)'
_computing_structure_solution 'SHELXS-97 (Sheldrick, 1997)'
_diffrn_ambient_temperature 100
_diffrn_measured_fraction_theta_full 0.995
_diffrn_measured_fraction_theta_max 0.995
_diffrn_measurement_device_type 'ADSC Quantum 210r'
_diffrn_measurement_method 'Phi Scan'
_diffrn_radiation_monochromator 'Silicon Double Crystal'
_diffrn_radiation_source 'Australian Synchrotron'
_diffrn_radiation_type Synchrotron
_diffrn_radiation_wavelength 0.71073
_diffrn_reflns_av_R_equivalents 0.0560
_diffrn_reflns_av_sigmaI/netI 0.0332
_diffrn_reflns_limit_h_max 15
_diffrn_reflns_limit_h_min -15
_diffrn_reflns_limit_k_max 33
_diffrn_reflns_limit_k_min -33
_diffrn_reflns_limit_l_max 20
_diffrn_reflns_limit_l_min -20
_diffrn_reflns_number 59356
_diffrn_reflns_theta_full 27.16
_diffrn_reflns_theta_max 27.16
_diffrn_reflns_theta_min 1.52
_exptl_absorpt_coefficient_mu 1.004
_exptl_absorpt_correction_T_max 0.9900
_exptl_absorpt_correction_T_min 0.8890
_exptl_absorpt_correction_type multi-scan
_exptl_absorpt_process_details XDS
_exptl_crystal_density_diffrn 1.196
_exptl_crystal_density_method 'not measured'
_exptl_crystal_F_000 1856
_exptl_crystal_size_max 0.12
_exptl_crystal_size_mid 0.08
_exptl_crystal_size_min 0.01
_refine_diff_density_max 1.171
_refine_diff_density_min -1.218
_refine_diff_density_rms 0.138
_refine_ls_extinction_method none
_refine_ls_goodness_of_fit_ref 1.049
_refine_ls_hydrogen_treatment mixed
_refine_ls_matrix_type full
_refine_ls_number_parameters 632
_refine_ls_number_reflns 11143
_refine_ls_number_restraints 84
_refine_ls_restrained_S_all 1.045
_refine_ls_R_factor_all 0.1156
_refine_ls_R_factor_gt 0.0936
_refine_ls_shift/su_max 0.000
_refine_ls_shift/su_mean 0.000
_refine_ls_structure_factor_coef Fsqd
_refine_ls_weighting_details 'calc w=1/[\s^2^(Fo^2^)+(0.1326P)^2^+25.0601P] where P=(Fo^2^+2Fc^2^)/3'
_refine_ls_weighting_scheme calc
_refine_ls_wR_factor_gt 0.2706
_refine_ls_wR_factor_ref 0.2866
_reflns_number_gt 8410
_reflns_number_total 11143
_reflns_threshold_expression >2sigma(I)
_cod_data_source_file c4ra09186h2.cif
_cod_data_source_block C:\p2(1)c.CIF
_cod_depositor_comments
;
The following automatic conversions were performed:

'_exptl_absorpt_correction_type' value 'Multi-Scan' changed to
'multi-scan' according to
/usr/data/users/saulius/crontab/automatic-downloads/rss-feeds/RSC/lib/dictionaries/cif_core.dic
dictionary named 'cif_core.dic' version 2.4.2 from 2011-04-26.

Automatic conversion script
Id: cif_fix_values 2827 2014-09-09 07:05:25Z andrius 
;
_cod_original_cell_volume 5045.2(18)
_cod_original_sg_symbol_H-M P21/c
_cod_database_code 7218257

loop_
_symmetry_equiv_pos_as_xyz
'x, y, z'
'-x, y+1/2, -z+1/2'
'-x, -y, -z'
'x, -y-1/2, z-1/2'

loop_
_atom_site_label
_atom_site_type_symbol
_atom_site_fract_x
_atom_site_fract_y
_atom_site_fract_z
_atom_site_U_iso_or_equiv
_atom_site_adp_type
_atom_site_occupancy
_atom_site_symmetry_multiplicity
_atom_site_calc_flag
_atom_site_refinement_flags
Zn1 Zn 0.22368(6) 0.24099(3) 0.22120(5) 0.0438(2) Uani 1 1 d .
Zn2 Zn 0.38279(6) 0.26324(3) 0.40834(5) 0.0437(2) Uani 1 1 d .
O1 O 0.4543(4) 0.2975(2) 0.3219(3) 0.0610(13) Uani 1 1 d .
O2 O 0.3439(4) 0.28881(16) 0.1974(3) 0.0493(11) Uani 1 1 d .
O3 O 0.6782(5) 0.45522(19) 0.1008(4) 0.0724(16) Uani 1 1 d .
O4 O 0.5080(4) 0.68171(18) 0.1257(3) 0.0524(11) Uani 1 1 d .
O5 O 0.6777(4) 0.69478(17) 0.0983(3) 0.0540(12) Uani 1 1 d .
O6 O 0.2599(4) 0.30981(17) 0.4222(3) 0.0501(11) Uani 1 1 d .
O7 O 0.1546(4) 0.27811(17) 0.3071(3) 0.0461(10) Uani 1 1 d .
O8 O -0.1705(5) 0.4440(2) 0.4101(4) 0.0700(15) Uani 1 1 d .
O9 O -0.1105(4) 0.66568(19) 0.2558(3) 0.0580(12) Uani 1 1 d .
O10 O -0.2721(4) 0.67233(17) 0.3010(3) 0.0508(11) Uani 1 1 d .
O11 O 0.545(4) 0.435(2) 0.647(3) 0.167(16) Uani 0.25 1 d PU
N1 N 0.4851(4) 0.2746(2) 0.5167(3) 0.0484(13) Uani 1 1 d .
N2 N 0.7790(5) 0.2636(3) 0.7711(4) 0.0657(18) Uani 1 1 d .
N3 N 0.8256(5) 0.2617(3) 0.8574(4) 0.0605(17) Uani 1 1 d .
N4 N 1.1196(4) 0.25945(19) 1.1108(3) 0.0393(10) Uani 1 1 d .
N5 N 0.6980(19) 0.3942(9) 0.6021(15) 0.052(5) Uani 0.25 1 d PU
N7 N 0.8764(15) 0.3953(7) -0.0094(11) 0.033(4) Uani 0.25 1 d PU
C1 C 0.4247(5) 0.3078(2) 0.2439(4) 0.0432(13) Uani 1 1 d .
C2 C 0.4913(5) 0.3466(2) 0.2057(4) 0.0425(13) Uani 1 1 d .
C3 C 0.5665(6) 0.3751(3) 0.2587(5) 0.0540(16) Uani 1 1 d .
H3 H 0.5766 0.3689 0.3189 0.065 Uiso 1 1 calc R
C4 C 0.6274(6) 0.4126(3) 0.2249(5) 0.0597(19) Uani 1 1 d .
H4 H 0.6775 0.4328 0.2616 0.072 Uiso 1 1 calc R
C5 C 0.6133(6) 0.4199(3) 0.1363(5) 0.0549(17) Uani 1 1 d .
C6 C 0.5401(7) 0.3926(3) 0.0831(5) 0.071(2) Uani 1 1 d .
H6 H 0.5323 0.3982 0.0227 0.086 Uiso 1 1 calc R
C7 C 0.4765(7) 0.3562(3) 0.1173(4) 0.066(2) Uani 1 1 d .
H7 H 0.4229 0.3378 0.0805 0.079 Uiso 1 1 calc R
C8 C 0.6562(6) 0.5062(3) 0.1100(5) 0.0563(17) Uani 1 1 d .
C9 C 0.7342(6) 0.5390(3) 0.0841(6) 0.0609(19) Uani 1 1 d .
H9 H 0.7984 0.5261 0.0643 0.073 Uiso 1 1 calc R
C10 C 0.7160(6) 0.5910(3) 0.0878(5) 0.0546(17) Uani 1 1 d .
H10 H 0.7681 0.6138 0.0696 0.065 Uiso 1 1 calc R
C11 C 0.6234(5) 0.6101(2) 0.1174(4) 0.0456(14) Uani 1 1 d .
C12 C 0.5488(6) 0.5765(3) 0.1429(5) 0.0538(16) Uani 1 1 d .
H12 H 0.4847 0.5894 0.1627 0.065 Uiso 1 1 calc R
C13 C 0.5642(6) 0.5244(3) 0.1407(5) 0.0573(18) Uani 1 1 d .
H13 H 0.5124 0.5018 0.1598 0.069 Uiso 1 1 calc R
C14 C 0.6000(5) 0.6654(3) 0.1153(4) 0.0474(14) Uani 1 1 d .
C15 C 0.1725(5) 0.3086(2) 0.3701(4) 0.0399(12) Uani 1 1 d .
C16 C 0.0839(5) 0.3446(2) 0.3825(4) 0.0437(13) Uani 1 1 d .
C17 C 0.0906(6) 0.3773(3) 0.4524(5) 0.0598(19) Uani 1 1 d .
H17 H 0.1535 0.3767 0.4944 0.072 Uiso 1 1 calc R
C18 C 0.0065(7) 0.4107(3) 0.4614(6) 0.068(2) Uani 1 1 d .
H18 H 0.0108 0.4325 0.5101 0.082 Uiso 1 1 calc R
C19 C -0.0827(7) 0.4122(3) 0.4000(5) 0.0603(18) Uani 1 1 d .
C20 C -0.0943(7) 0.3792(3) 0.3299(6) 0.072(2) Uani 1 1 d .
H20 H -0.1581 0.3800 0.2888 0.087 Uiso 1 1 calc R
C21 C -0.0101(6) 0.3449(3) 0.3213(5) 0.062(2) Uani 1 1 d .
H21 H -0.0163 0.3219 0.2742 0.074 Uiso 1 1 calc R
C22 C -0.1704(6) 0.4929(3) 0.3753(5) 0.0557(17) Uani 1 1 d .
C23 C -0.2611(6) 0.5219(3) 0.3880(5) 0.0568(17) Uani 1 1 d .
H23 H -0.3173 0.5084 0.4174 0.068 Uiso 1 1 calc R
C24 C -0.2670(6) 0.5715(3) 0.3563(5) 0.0555(17) Uani 1 1 d .
H24 H -0.3279 0.5920 0.3649 0.067 Uiso 1 1 calc R
C25 C -0.1858(6) 0.5918(2) 0.3122(4) 0.0492(15) Uani 1 1 d .
C26 C -0.0983(6) 0.5607(3) 0.2998(5) 0.0565(17) Uani 1 1 d .
H26 H -0.0428 0.5737 0.2692 0.068 Uiso 1 1 calc R
C27 C -0.0895(7) 0.5113(3) 0.3306(5) 0.0614(19) Uani 1 1 d .
H27 H -0.0291 0.4907 0.3212 0.074 Uiso 1 1 calc R
C28 C -0.1876(6) 0.6461(2) 0.2864(4) 0.0468(15) Uani 1 1 d .
C29 C 0.5868(6) 0.2536(3) 0.5294(5) 0.062(2) Uani 1 1 d .
H29 H 0.6125 0.2367 0.4824 0.074 Uiso 1 1 calc R
C30 C 0.6532(6) 0.2555(3) 0.6052(5) 0.062(2) Uani 1 1 d .
H30 H 0.7247 0.2415 0.6106 0.075 Uiso 1 1 calc R
C31 C 0.6143(5) 0.2782(3) 0.6745(4) 0.0541(17) Uani 1 1 d .
C32 C 0.5121(5) 0.3019(3) 0.6633(4) 0.0498(15) Uani 1 1 d .
H32 H 0.4866 0.3199 0.7093 0.060 Uiso 1 1 calc R
C33 C 0.4498(5) 0.2985(3) 0.5844(4) 0.0472(14) Uani 1 1 d .
H33 H 0.3792 0.3136 0.5770 0.057 Uiso 1 1 calc R
C34 C 0.6787(6) 0.2788(3) 0.7621(4) 0.0543(17) Uani 1 1 d .
H34 H 0.6464 0.2901 0.8105 0.065 Uiso 1 1 calc R
C35 C 0.9227(5) 0.2763(3) 0.8671(4) 0.0496(15) Uani 1 1 d .
H35 H 0.9546 0.2900 0.8201 0.059 Uiso 1 1 calc R
C36 C 0.9859(5) 0.2720(3) 0.9525(4) 0.0438(13) Uani 1 1 d .
C37 C 1.0935(5) 0.2905(2) 0.9669(4) 0.0463(14) Uani 1 1 d .
H37 H 1.1235 0.3079 0.9223 0.056 Uiso 1 1 calc R
C38 C 1.1550(5) 0.2833(2) 1.0453(4) 0.0443(13) Uani 1 1 d .
H38 H 1.2274 0.2963 1.0533 0.053 Uiso 1 1 calc R
C39 C 1.0157(6) 0.2429(3) 1.0997(4) 0.0536(16) Uani 1 1 d .
H39 H 0.9872 0.2272 1.1466 0.064 Uiso 1 1 calc R
C40 C 0.9492(6) 0.2480(3) 1.0223(5) 0.0557(17) Uani 1 1 d .
H40 H 0.8769 0.2349 1.0166 0.067 Uiso 1 1 calc R
C41 C 0.654(3) 0.3878(14) 0.520(2) 0.071(8) Uani 0.25 1 d PU
H41A H 0.6520 0.3515 0.5056 0.107 Uiso 0.25 1 calc PR
H41B H 0.6984 0.4057 0.4818 0.107 Uiso 0.25 1 calc PR
H41C H 0.5795 0.4014 0.5114 0.107 Uiso 0.25 1 calc PR
C42 C 0.809(3) 0.3779(14) 0.625(2) 0.074(9) Uani 0.25 1 d PU
H42A H 0.8584 0.4026 0.6043 0.111 Uiso 0.25 1 calc PR
H42B H 0.8190 0.3446 0.5992 0.111 Uiso 0.25 1 calc PR
H42C H 0.8247 0.3752 0.6880 0.111 Uiso 0.25 1 calc PR
C43 C 0.640(3) 0.4172(15) 0.654(3) 0.077(9) Uani 0.25 1 d PU
H43 H 0.6779 0.4215 0.7105 0.093 Uiso 0.25 1 calc PR
C47 C 0.774(2) 0.3877(11) -0.0629(18) 0.053(6) Uani 0.25 1 d PU
H47A H 0.7449 0.3540 -0.0514 0.080 Uiso 0.25 1 calc PR
H47B H 0.7850 0.3899 -0.1236 0.080 Uiso 0.25 1 calc PR
H47C H 0.7220 0.4139 -0.0502 0.080 Uiso 0.25 1 calc PR
C48 C 0.890(2) 0.3801(10) 0.0774(16) 0.046(5) Uani 0.25 1 d PU
H48A H 0.8715 0.4084 0.1134 0.069 Uiso 0.25 1 calc PR
H48B H 0.9666 0.3703 0.0948 0.069 Uiso 0.25 1 calc PR
H48C H 0.8425 0.3512 0.0846 0.069 Uiso 0.25 1 calc PR
C49 C 0.9532(16) 0.4166(7) -0.0467(12) 0.055(6) Uani 0.25 1 d PU
H49 H 0.9435 0.4273 -0.1051 0.066 Uiso 0.25 1 calc PR
N6 N 1.2232(16) 0.4449(7) 0.2190(12) 0.116(14) Uani 0.25 1 d PRU
C45 C 1.2847(16) 0.4488(7) 0.3048(12) 0.070(8) Uani 0.25 1 d PRU
H45A H 1.3034 0.4146 0.3270 0.104 Uiso 0.25 1 calc PR
H45B H 1.2401 0.4661 0.3432 0.104 Uiso 0.25 1 calc PR
H45C H 1.3518 0.4682 0.3017 0.104 Uiso 0.25 1 calc PR
O13 O 1.0578(16) 0.4226(7) 0.0120(12) 0.142(14) Uiso 0.25 1 d PR
C44 C 1.229(7) 0.432(3) 0.188(5) 0.18(2) Uani 0.25 1 d PU
H44A H 1.2062 0.4509 0.1353 0.267 Uiso 0.25 1 calc PR
H44B H 1.1837 0.4012 0.1891 0.267 Uiso 0.25 1 calc PR
H44C H 1.3058 0.4220 0.1907 0.267 Uiso 0.25 1 calc PR
O12 O 1.142(3) 0.5152(16) 0.233(3) 0.126(11) Uani 0.25 1 d PU
C46 C 1.120(5) 0.481(2) 0.207(4) 0.108(14) Uani 0.25 1 d PU
H46 H 1.0491 0.4718 0.1797 0.130 Uiso 0.25 1 calc PR

loop_
_atom_site_aniso_label
_atom_site_aniso_U_11
_atom_site_aniso_U_22
_atom_site_aniso_U_33
_atom_site_aniso_U_23
_atom_site_aniso_U_13
_atom_site_aniso_U_12
Zn1 0.0426(4) 0.0449(4) 0.0416(4) -0.0075(3) -0.0029(3) -0.0097(3)
Zn2 0.0416(4) 0.0495(4) 0.0356(4) 0.0040(3) -0.0119(3) 0.0005(3)
O1 0.054(3) 0.077(3) 0.047(3) 0.018(2) -0.012(2) -0.004(2)
O2 0.056(3) 0.041(2) 0.047(2) -0.0033(18) -0.008(2) -0.016(2)
O3 0.064(3) 0.043(3) 0.115(5) 0.002(3) 0.029(3) -0.012(2)
O4 0.051(3) 0.052(3) 0.052(3) -0.001(2) 0.001(2) 0.000(2)
O5 0.044(2) 0.042(2) 0.072(3) 0.010(2) -0.005(2) -0.006(2)
O6 0.050(3) 0.043(2) 0.051(3) 0.0009(19) -0.017(2) 0.005(2)
O7 0.048(2) 0.044(2) 0.042(2) -0.0044(18) -0.0080(18) 0.0027(19)
O8 0.066(3) 0.046(3) 0.099(4) 0.004(3) 0.012(3) 0.017(3)
O9 0.065(3) 0.053(3) 0.054(3) 0.000(2) -0.003(2) 0.006(2)
O10 0.051(3) 0.044(2) 0.053(3) -0.009(2) -0.012(2) 0.009(2)
O11 0.167(16) 0.167(16) 0.167(16) 0.0000(10) 0.022(2) 0.0000(10)
N1 0.042(3) 0.058(3) 0.040(3) 0.004(2) -0.014(2) 0.002(2)
N2 0.043(3) 0.105(6) 0.044(3) -0.005(3) -0.014(3) 0.006(3)
N3 0.046(3) 0.099(5) 0.033(3) 0.003(3) -0.009(2) 0.004(3)
N4 0.037(2) 0.043(3) 0.036(2) -0.001(2) -0.0028(19) -0.004(2)
N5 0.052(5) 0.052(5) 0.052(5) 0.0003(10) 0.0071(12) -0.0003(10)
N7 0.034(4) 0.033(4) 0.034(4) -0.0004(10) 0.0047(11) 0.0006(10)
C1 0.049(3) 0.039(3) 0.039(3) 0.002(2) -0.006(2) 0.003(3)
C2 0.044(3) 0.036(3) 0.044(3) 0.001(2) -0.009(2) -0.004(2)
C3 0.052(4) 0.055(4) 0.049(4) -0.001(3) -0.015(3) -0.011(3)
C4 0.049(4) 0.048(4) 0.077(5) -0.012(3) -0.009(3) -0.012(3)
C5 0.052(4) 0.039(3) 0.074(5) 0.003(3) 0.007(3) -0.008(3)
C6 0.081(6) 0.076(5) 0.053(4) 0.009(4) -0.007(4) -0.032(5)
C7 0.081(5) 0.070(5) 0.040(3) 0.002(3) -0.016(3) -0.033(4)
C8 0.052(4) 0.039(3) 0.077(5) 0.004(3) 0.003(3) -0.008(3)
C9 0.049(4) 0.051(4) 0.085(5) 0.000(4) 0.016(4) -0.010(3)
C10 0.046(4) 0.046(4) 0.072(5) 0.003(3) 0.006(3) -0.011(3)
C11 0.045(3) 0.046(3) 0.044(3) 0.004(3) -0.006(3) -0.011(3)
C12 0.047(4) 0.051(4) 0.062(4) 0.007(3) 0.006(3) -0.002(3)
C13 0.047(4) 0.052(4) 0.073(5) 0.008(3) 0.008(3) -0.013(3)
C14 0.046(3) 0.050(4) 0.042(3) 0.006(3) -0.009(3) -0.006(3)
C15 0.043(3) 0.037(3) 0.035(3) 0.001(2) -0.010(2) 0.002(2)
C16 0.049(3) 0.035(3) 0.043(3) 0.000(2) -0.009(3) 0.000(3)
C17 0.056(4) 0.051(4) 0.068(5) -0.018(3) -0.009(3) 0.002(3)
C18 0.071(5) 0.053(4) 0.075(5) -0.022(4) -0.009(4) 0.009(4)
C19 0.062(4) 0.041(4) 0.076(5) 0.000(3) 0.002(4) 0.010(3)
C20 0.061(5) 0.068(5) 0.080(5) -0.011(4) -0.024(4) 0.027(4)
C21 0.060(4) 0.063(4) 0.057(4) -0.012(3) -0.016(3) 0.020(4)
C22 0.059(4) 0.040(3) 0.064(4) -0.003(3) -0.009(3) 0.008(3)
C23 0.053(4) 0.042(3) 0.073(5) -0.008(3) 0.000(3) 0.007(3)
C24 0.048(4) 0.040(3) 0.075(5) -0.010(3) -0.008(3) 0.010(3)
C25 0.052(4) 0.037(3) 0.055(4) -0.006(3) -0.005(3) 0.006(3)
C26 0.057(4) 0.051(4) 0.060(4) 0.002(3) 0.005(3) 0.014(3)
C27 0.063(4) 0.044(4) 0.079(5) -0.003(3) 0.014(4) 0.017(3)
C28 0.056(4) 0.042(3) 0.038(3) -0.002(2) -0.011(3) 0.007(3)
C29 0.039(3) 0.089(6) 0.052(4) -0.011(4) -0.012(3) 0.012(3)
C30 0.037(3) 0.105(6) 0.041(4) -0.011(4) -0.011(3) 0.016(4)
C31 0.038(3) 0.085(5) 0.037(3) 0.009(3) -0.008(2) 0.006(3)
C32 0.041(3) 0.066(4) 0.039(3) -0.001(3) -0.007(3) 0.005(3)
C33 0.039(3) 0.053(4) 0.046(3) 0.002(3) -0.007(3) 0.005(3)
C34 0.042(3) 0.079(5) 0.039(3) -0.001(3) -0.006(3) -0.001(3)
C35 0.036(3) 0.068(4) 0.043(3) 0.002(3) -0.001(3) 0.005(3)
C36 0.036(3) 0.054(4) 0.038(3) 0.003(3) -0.008(2) 0.006(3)
C37 0.046(3) 0.046(3) 0.045(3) 0.000(3) -0.002(3) -0.002(3)
C38 0.043(3) 0.044(3) 0.043(3) -0.005(3) -0.006(2) -0.007(3)
C39 0.050(4) 0.072(5) 0.037(3) 0.007(3) -0.002(3) -0.001(3)
C40 0.042(3) 0.076(5) 0.047(4) 0.005(3) -0.003(3) -0.007(3)
C41 0.071(8) 0.071(8) 0.071(8) 0.0001(10) 0.0095(15) -0.0002(10)
C42 0.074(9) 0.074(9) 0.074(9) 0.0000(10) 0.0099(15) -0.0001(10)
C43 0.077(9) 0.077(9) 0.078(9) -0.0001(10) 0.0101(16) -0.0001(10)
C47 0.053(6) 0.053(6) 0.053(6) -0.0002(10) 0.0072(13) 0.0002(10)
C48 0.046(5) 0.046(5) 0.046(5) -0.0001(10) 0.0064(12) 0.0003(10)
C49 0.055(6) 0.055(6) 0.055(6) 0.0002(10) 0.0071(13) 0.0000(10)
N6 0.116(14) 0.116(14) 0.116(14) 0.0001(10) 0.015(2) 0.0000(10)
C45 0.069(8) 0.070(8) 0.070(8) 0.0001(10) 0.0094(15) -0.0001(10)
C44 0.18(2) 0.18(2) 0.18(2) 0.0000(10) 0.023(3) 0.0000(10)
O12 0.126(11) 0.126(11) 0.126(11) 0.0000(10) 0.0166(18) 0.0000(10)
C46 0.108(14) 0.108(14) 0.108(14) -0.0001(10) 0.014(2) 0.0000(10)

loop_
_atom_type_symbol
_atom_type_description
_atom_type_scat_dispersion_real
_atom_type_scat_dispersion_imag
_atom_type_scat_source
C C 0.0033 0.0016 'International Tables Vol C Tables 4.2.6.8 and 6.1.1.4'
H H 0.0000 0.0000 'International Tables Vol C Tables 4.2.6.8 and 6.1.1.4'
N N 0.0061 0.0033 'International Tables Vol C Tables 4.2.6.8 and 6.1.1.4'
O O 0.0106 0.0060 'International Tables Vol C Tables 4.2.6.8 and 6.1.1.4'
Zn Zn 0.2839 1.4301 'International Tables Vol C Tables 4.2.6.8 and 6.1.1.4'

loop_
_geom_angle_atom_site_label_1
_geom_angle_atom_site_label_2
_geom_angle_atom_site_label_3
_geom_angle
_geom_angle_site_symmetry_1
_geom_angle_site_symmetry_3
O10 Zn1 O7 139.5(2) 2_545 .
O10 Zn1 O2 107.2(2) 2_545 .
O7 Zn1 O2 102.4(2) . .
O10 Zn1 N4 103.84(19) 2_545 1_454
O7 Zn1 N4 100.32(19) . 1_454
O2 Zn1 N4 95.15(19) . 1_454
O10 Zn1 O9 58.41(19) 2_545 2_545
O7 Zn1 O9 89.69(19) . 2_545
O2 Zn1 O9 165.50(19) . 2_545
N4 Zn1 O9 90.53(18) 1_454 2_545
O10 Zn1 C28 30.1(2) 2_545 2_545
O7 Zn1 C28 115.9(2) . 2_545
O2 Zn1 C28 137.3(2) . 2_545
N4 Zn1 C28 96.09(19) 1_454 2_545
O9 Zn1 C28 28.4(2) 2_545 2_545
O1 Zn2 O5 126.9(2) . 2_645
O1 Zn2 O6 102.4(2) . .
O5 Zn2 O6 106.50(19) 2_645 .
O1 Zn2 N1 103.2(2) . .
O5 Zn2 N1 112.2(2) 2_645 .
O6 Zn2 N1 102.8(2) . .
C1 O1 Zn2 132.8(5) . .
C1 O2 Zn1 133.4(4) . .
C8 O3 C5 118.5(6) . .
C14 O5 Zn2 106.1(4) . 2_655
C15 O6 Zn2 120.9(4) . .
C15 O7 Zn1 143.8(4) . .
C19 O8 C22 118.0(6) . .
C28 O9 Zn1 78.5(4) . 2
C28 O10 Zn1 101.0(4) . 2
C33 N1 C29 117.3(6) . .
C33 N1 Zn2 120.1(4) . .
C29 N1 Zn2 122.1(5) . .
C34 N2 N3 112.6(6) . .
C35 N3 N2 111.8(6) . .
C38 N4 C39 117.4(5) . .
C38 N4 Zn1 121.7(4) . 1_656
C39 N4 Zn1 120.5(4) . 1_656
C43 N5 C41 118(3) . .
C43 N5 C42 125(3) . .
C41 N5 C42 117(3) . .
C49 N7 C48 123.5(19) . .
C49 N7 C47 115.8(19) . .
C48 N7 C47 121(2) . .
O2 C1 O1 125.7(6) . .
O2 C1 C2 118.6(5) . .
O1 C1 C2 115.7(6) . .
C3 C2 C7 119.2(6) . .
C3 C2 C1 119.7(6) . .
C7 C2 C1 121.1(5) . .
C2 C3 C4 120.9(7) . .
C3 C4 C5 118.4(6) . .
C6 C5 C4 121.9(7) . .
C6 C5 O3 118.8(7) . .
C4 C5 O3 119.3(7) . .
C5 C6 C7 119.6(7) . .
C6 C7 C2 120.0(6) . .
C13 C8 O3 123.9(6) . .
C13 C8 C9 121.3(7) . .
O3 C8 C9 114.7(7) . .
C10 C9 C8 118.4(7) . .
C11 C10 C9 121.1(6) . .
C12 C11 C10 118.7(6) . .
C12 C11 C14 120.0(6) . .
C10 C11 C14 121.1(6) . .
C11 C12 C13 122.0(7) . .
C8 C13 C12 118.5(6) . .
O4 C14 O5 122.4(6) . .
O4 C14 C11 121.0(6) . .
O5 C14 C11 116.5(6) . .
O6 C15 O7 124.3(6) . .
O6 C15 C16 118.8(5) . .
O7 C15 C16 116.9(5) . .
C17 C16 C21 119.6(6) . .
C17 C16 C15 122.2(6) . .
C21 C16 C15 118.2(6) . .
C18 C17 C16 120.6(7) . .
C19 C18 C17 119.5(7) . .
C18 C19 C20 121.9(7) . .
C18 C19 O8 120.2(7) . .
C20 C19 O8 117.6(7) . .
C19 C20 C21 118.6(7) . .
C20 C21 C16 119.8(7) . .
C27 C22 C23 121.9(7) . .
C27 C22 O8 124.0(6) . .
C23 C22 O8 114.0(7) . .
C22 C23 C24 117.9(7) . .
C23 C24 C25 121.8(7) . .
C26 C25 C24 117.8(6) . .
C26 C25 C28 120.8(7) . .
C24 C25 C28 121.2(6) . .
C27 C26 C25 122.0(7) . .
C22 C27 C26 118.6(7) . .
O9 C28 O10 121.7(6) . .
O9 C28 C25 121.6(6) . .
O10 C28 C25 116.6(7) . .
O9 C28 Zn1 73.1(4) . 2
O10 C28 Zn1 48.9(3) . 2
C25 C28 Zn1 163.1(5) . 2
C30 C29 N1 123.8(7) . .
C29 C30 C31 118.2(7) . .
C30 C31 C32 119.8(6) . .
C30 C31 C34 121.9(6) . .
C32 C31 C34 118.3(6) . .
C33 C32 C31 118.3(6) . .
N1 C33 C32 122.4(6) . .
N2 C34 C31 119.0(7) . .
N3 C35 C36 118.3(6) . .
C40 C36 C37 115.5(6) . .
C40 C36 C35 124.5(6) . .
C37 C36 C35 119.9(6) . .
C38 C37 C36 119.8(6) . .
N4 C38 C37 124.0(6) . .
N4 C39 C40 122.0(6) . .
C39 C40 C36 121.3(7) . .
O11 C43 N5 134(5) . .
N7 C49 O13 113.0(12) . .
C44 N6 C45 132(9) . .
C44 N6 C46 115(9) . .
C45 N6 C46 113(2) . .
O12 C46 N6 108(5) . .

loop_
_geom_bond_atom_site_label_1
_geom_bond_atom_site_label_2
_geom_bond_distance
_geom_bond_site_symmetry_2
Zn1 O10 1.949(5) 2_545
Zn1 O7 1.948(5) .
Zn1 O2 2.018(4) .
Zn1 N4 2.072(5) 1_454
Zn1 O9 2.479(5) 2_545
Zn1 C28 2.538(6) 2_545
Zn2 O1 1.934(5) .
Zn2 O5 1.948(5) 2_645
Zn2 O6 1.985(5) .
Zn2 N1 2.000(5) .
O1 C1 1.257(7) .
O2 C1 1.259(7) .
O3 C8 1.380(9) .
O3 C5 1.390(8) .
O4 C14 1.245(8) .
O5 C14 1.287(8) .
O5 Zn2 1.948(5) 2_655
O6 C15 1.264(7) .
O7 C15 1.269(7) .
O8 C19 1.395(9) .
O8 C22 1.397(9) .
O9 C28 1.233(9) .
O9 Zn1 2.479(5) 2
O10 C28 1.296(8) .
O10 Zn1 1.949(5) 2
O11 C43 1.25(6) .
N1 C33 1.356(9) .
N1 C29 1.361(9) .
N2 C34 1.290(9) .
N2 N3 1.399(8) .
N3 C35 1.249(9) .
N4 C38 1.324(8) .
N4 C39 1.345(9) .
N4 Zn1 2.072(5) 1_656
N5 C43 1.31(4) .
N5 C41 1.34(4) .
N5 C42 1.43(4) .
N7 C49 1.30(3) .
N7 C48 1.41(3) .
N7 C47 1.44(3) .
C1 C2 1.485(9) .
C2 C3 1.382(8) .
C2 C7 1.396(9) .
C3 C4 1.387(10) .
C4 C5 1.389(11) .
C5 C6 1.353(10) .
C6 C7 1.391(11) .
C8 C13 1.377(11) .
C8 C9 1.393(10) .
C9 C10 1.391(10) .
C10 C11 1.383(10) .
C11 C12 1.374(9) .
C11 C14 1.483(9) .
C12 C13 1.385(10) .
C15 C16 1.479(9) .
C16 C17 1.386(9) .
C16 C21 1.405(9) .
C17 C18 1.381(11) .
C18 C19 1.364(11) .
C19 C20 1.392(11) .
C20 C21 1.395(10) .
C22 C27 1.381(11) .
C22 C23 1.391(10) .
C23 C24 1.395(10) .
C24 C25 1.396(11) .
C25 C26 1.389(9) .
C25 C28 1.484(9) .
C26 C27 1.386(10) .
C28 Zn1 2.538(6) 2
C29 C30 1.351(9) .
C30 C31 1.380(10) .
C31 C32 1.397(9) .
C31 C34 1.493(9) .
C32 C33 1.370(9) .
C35 C36 1.463(8) .
C36 C40 1.388(10) .
C36 C37 1.405(9) .
C37 C38 1.370(9) .
C39 C40 1.377(10) .
C49 O13 1.4905 .
N6 C44 0.60(9) .
N6 C45 1.4576 .
N6 C46 1.58(6) .
O12 C46 1.02(6) .
